data_4029208
loop_
_publ_author_name
'Bhakuni, Bhagat Singh'
'Yadav, Abhimanyu'
'Kumar, Shailesh'
'Patel, Saket'
'Sharma, Shubham'
'Kumar, Sangit'

_publ_section_title
;
 KO(t)Bu-Mediated Synthesis of Dimethylisoindolin-1-ones and
 Dimethyl-5-phenylisoindolin-1-ones: Selective C-C Coupling of an
 Unreactive Tertiary sp(3) C-H Bond.
;
_journal_issue 7
_journal_name_full 'The Journal of organic chemistry'
_journal_page_first 2944
_journal_page_last 2954
_journal_paper_doi 10.1021/jo402776u
_journal_volume 79
_journal_year 2014
_chemical_formula_sum 'C19 H21 N2 O'
_chemical_formula_weight 293.38
_chemical_name_systematic
; 
 ? 
;
_space_group_IT_number 14
_symmetry_space_group_name_Hall '-P 2yn'
_symmetry_space_group_name_H-M 'P 1 21/n 1'
_atom_sites_solution_hydrogens geom
_atom_sites_solution_primary direct
_atom_sites_solution_secondary difmap
_audit_creation_method SHELXL-97
_cell_angle_alpha 90.00
_cell_angle_beta 98.174(2)
_cell_angle_gamma 90.00
_cell_formula_units_Z 4
_cell_length_a 7.3954(3)
_cell_length_b 18.5356(8)
_cell_length_c 11.7063(5)
_cell_measurement_temperature 296(2)
_cell_volume 1588.38(12)
_computing_structure_refinement 'SHELXL-97 (Sheldrick, 2008)'
_computing_structure_solution 'SHELXS-97 (Sheldrick, 2008)'
_diffrn_ambient_temperature 296(2)
_diffrn_measured_fraction_theta_full 1.000
_diffrn_measured_fraction_theta_max 1.000
_diffrn_radiation_monochromator graphite
_diffrn_radiation_source 'fine-focus sealed tube'
_diffrn_radiation_type MoK\a
_diffrn_radiation_wavelength 0.71073
_diffrn_reflns_av_R_equivalents 0.0194
_diffrn_reflns_av_sigmaI/netI 0.0207
_diffrn_reflns_limit_h_max 8
_diffrn_reflns_limit_h_min -8
_diffrn_reflns_limit_k_max 0
_diffrn_reflns_limit_k_min -20
_diffrn_reflns_limit_l_max 13
_diffrn_reflns_limit_l_min -13
_diffrn_reflns_number 4541
_diffrn_reflns_theta_full 23.37
_diffrn_reflns_theta_max 23.37
_diffrn_reflns_theta_min 2.07
_exptl_absorpt_coefficient_mu 0.076
_exptl_crystal_density_diffrn 1.227
_exptl_crystal_density_method 'not measured'
_exptl_crystal_F_000 628
_refine_diff_density_max 0.223
_refine_diff_density_min -0.301
_refine_diff_density_rms 0.041
_refine_ls_extinction_method none
_refine_ls_goodness_of_fit_ref 0.963
_refine_ls_hydrogen_treatment mixed
_refine_ls_matrix_type full
_refine_ls_number_parameters 194
_refine_ls_number_reflns 2320
_refine_ls_number_restraints 0
_refine_ls_restrained_S_all 0.963
_refine_ls_R_factor_all 0.0587
_refine_ls_R_factor_gt 0.0471
_refine_ls_shift/su_max 7.599
_refine_ls_shift/su_mean 0.650
_refine_ls_structure_factor_coef Fsqd
_refine_ls_weighting_details 'calc w=1/[\s^2^(Fo^2^)+(0.2000P)^2^+0.0000P] where P=(Fo^2^+2Fc^2^)/3'
_refine_ls_weighting_scheme calc
_refine_ls_wR_factor_gt 0.1918
_refine_ls_wR_factor_ref 0.2173
_reflns_number_gt 1879
_reflns_number_total 2320
_reflns_threshold_expression >2sigma(I)
_cod_data_source_file jo402776u_si_004.cif
_cod_data_source_block bh_1
_cod_depositor_comments
;Adding full bibliography for
 ./tmp-cod-update-bibliographies-12971/cifs/4029208.cif.
;
_cod_database_code 4029208

loop_
_symmetry_equiv_pos_as_xyz
'x, y, z'
'-x+1/2, y+1/2, -z+1/2'
'-x, -y, -z'
'x-1/2, -y-1/2, z-1/2'

loop_
_atom_site_label
_atom_site_type_symbol
_atom_site_fract_x
_atom_site_fract_y
_atom_site_fract_z
_atom_site_U_iso_or_equiv
_atom_site_adp_type
_atom_site_occupancy
_atom_site_symmetry_multiplicity
_atom_site_calc_flag
_atom_site_refinement_flags
N1 N 0.7022(4) 0.36447(14) 0.1717(2) 0.0455(8) Uani 1 1 d .
O1 O 1.0043(3) 0.35786(12) 0.25344(19) 0.0594(8) Uani 1 1 d .
C1 C 0.1900(7) 0.3929(3) 0.7985(4) 0.0844(17) Uani 1 1 d .
H1 H 0.1129 0.3949 0.8547 0.101 Uiso 1 1 calc R
C6 C 0.3268(7) 0.3417(3) 0.8058(4) 0.0818(14) Uani 1 1 d .
H5 H 0.3415 0.3089 0.8666 0.098 Uiso 1 1 calc R
C5 C 0.4409(6) 0.3392(2) 0.7233(3) 0.0646(11) Uani 1 1 d .
H4 H 0.5352 0.3056 0.7300 0.078 Uiso 1 1 calc R
C4 C 0.4178(5) 0.38597(18) 0.6302(3) 0.0501(10) Uani 1 1 d .
C7 C 0.5339(5) 0.38010(17) 0.5376(3) 0.0458(9) Uani 1 1 d .
C8 C 0.4561(4) 0.37949(16) 0.4218(3) 0.0437(9) Uani 1 1 d .
H6 H 0.3304 0.3840 0.4015 0.052 Uiso 1 1 calc R
C9 C 0.5686(4) 0.37203(15) 0.3374(3) 0.0404(9) Uani 1 1 d .
C14 C 0.5192(4) 0.36862(17) 0.2088(3) 0.0435(9) Uani 1 1 d .
C17 C 0.7266(5) 0.36456(18) 0.0493(3) 0.0502(10) Uani 1 1 d .
H15 H 0.6048 0.3697 0.0046 0.060 Uiso 1 1 calc R
C18 C 0.8376(6) 0.4295(2) 0.0211(4) 0.0707(12) Uani 1 1 d .
H21 H 0.7837 0.4727 0.0463 0.106 Uiso 1 1 calc R
H19 H 0.8387 0.4317 -0.0608 0.106 Uiso 1 1 calc R
H20 H 0.9605 0.4250 0.0598 0.106 Uiso 1 1 calc R
C19 C 0.8049(7) 0.2951(2) 0.0117(4) 0.0752(13) Uani 1 1 d .
H18 H 0.9269 0.2890 0.0513 0.113 Uiso 1 1 calc R
H17 H 0.8076 0.2964 -0.0700 0.113 Uiso 1 1 calc R
H16 H 0.7304 0.2555 0.0299 0.113 Uiso 1 1 calc R
C15 C 0.4154(5) 0.4362(2) 0.1618(3) 0.0579(10) Uani 1 1 d .
H14 H 0.4869 0.4782 0.1854 0.087 Uiso 1 1 calc R
H12 H 0.3010 0.4388 0.1915 0.087 Uiso 1 1 calc R
H13 H 0.3931 0.4340 0.0791 0.087 Uiso 1 1 calc R
C16 C 0.4077(5) 0.3005(2) 0.1723(3) 0.0574(10) Uani 1 1 d .
H11 H 0.3900 0.2966 0.0897 0.086 Uiso 1 1 calc R
H10 H 0.2912 0.3035 0.1992 0.086 Uiso 1 1 calc R
H9 H 0.4724 0.2588 0.2053 0.086 Uiso 1 1 calc R
C10 C 0.7548(4) 0.36608(16) 0.3672(3) 0.0441(9) Uani 1 1 d .
C13 C 0.8402(5) 0.36197(16) 0.2609(3) 0.0467(10) Uani 1 1 d .
C11 C 0.8348(5) 0.36656(19) 0.4817(3) 0.0529(10) Uani 1 1 d .
H7 H 0.9608 0.3624 0.5012 0.063 Uiso 1 1 calc R
C12 C 0.7239(5) 0.37331(19) 0.5654(3) 0.0545(11) Uani 1 1 d .
H8 H 0.7758 0.3734 0.6426 0.065 Uiso 1 1 calc R
C2 C 0.1681(6) 0.4409(3) 0.7081(4) 0.0766(13) Uani 1 1 d .
H2 H 0.0772 0.4759 0.7036 0.092 Uiso 1 1 calc R
C3 C 0.2807(5) 0.4371(2) 0.6243(3) 0.0594(11) Uani 1 1 d .
H3 H 0.2643 0.4694 0.5628 0.071 Uiso 1 1 calc R

loop_
_atom_site_aniso_label
_atom_site_aniso_U_11
_atom_site_aniso_U_22
_atom_site_aniso_U_33
_atom_site_aniso_U_23
_atom_site_aniso_U_13
_atom_site_aniso_U_12
N1 0.0339(17) 0.0597(17) 0.0435(17) 0.0028(11) 0.0071(12) 0.0002(11)
O1 0.0271(13) 0.0899(17) 0.0617(15) 0.0014(10) 0.0082(10) 0.0067(9)
C1 0.076(3) 0.115(4) 0.069(3) -0.037(3) 0.032(3) -0.035(3)
C6 0.098(3) 0.101(3) 0.048(2) -0.010(2) 0.017(2) -0.031(3)
C5 0.072(3) 0.076(3) 0.046(2) -0.0072(18) 0.010(2) -0.010(2)
C4 0.048(2) 0.059(2) 0.043(2) -0.0111(15) 0.0058(16) -0.0125(16)
C7 0.043(2) 0.0483(18) 0.046(2) -0.0038(13) 0.0060(15) -0.0018(13)
C8 0.0338(19) 0.0504(18) 0.047(2) -0.0008(13) 0.0049(15) -0.0011(13)
C9 0.0316(19) 0.0425(18) 0.046(2) 0.0000(12) 0.0035(15) 0.0001(12)
C14 0.0313(19) 0.0547(19) 0.044(2) -0.0006(13) 0.0046(14) -0.0010(13)
C17 0.047(2) 0.064(2) 0.041(2) 0.0026(15) 0.0106(16) 0.0063(15)
C18 0.072(3) 0.073(3) 0.070(3) 0.015(2) 0.023(2) 0.002(2)
C19 0.096(3) 0.069(3) 0.064(3) -0.0035(19) 0.023(2) 0.014(2)
C15 0.047(2) 0.069(2) 0.056(2) 0.0047(16) -0.0004(16) 0.0121(16)
C16 0.046(2) 0.072(2) 0.053(2) -0.0087(16) 0.0039(17) -0.0101(16)
C10 0.0340(19) 0.0472(18) 0.050(2) 0.0002(13) 0.0008(15) 0.0010(13)
C13 0.033(2) 0.0526(19) 0.054(2) 0.0003(14) 0.0048(16) 0.0023(14)
C11 0.0330(19) 0.070(2) 0.053(2) -0.0002(16) -0.0018(16) 0.0041(15)
C12 0.049(2) 0.066(2) 0.046(2) -0.0017(15) -0.0030(18) 0.0019(16)
C2 0.057(2) 0.091(3) 0.085(3) -0.032(3) 0.020(2) -0.010(2)
C3 0.052(2) 0.064(2) 0.063(2) -0.0146(17) 0.0107(18) -0.0064(17)

loop_
_atom_type_symbol
_atom_type_description
_atom_type_scat_dispersion_real
_atom_type_scat_dispersion_imag
_atom_type_scat_source
C C 0.0033 0.0016 'International Tables Vol C Tables 4.2.6.8 and 6.1.1.4'
H H 0.0000 0.0000 'International Tables Vol C Tables 4.2.6.8 and 6.1.1.4'
N N 0.0061 0.0033 'International Tables Vol C Tables 4.2.6.8 and 6.1.1.4'
O O 0.0106 0.0060 'International Tables Vol C Tables 4.2.6.8 and 6.1.1.4'

loop_
_geom_angle_atom_site_label_1
_geom_angle_atom_site_label_2
_geom_angle_atom_site_label_3
_geom_angle
C13 N1 C17 124.7(3)
C13 N1 C14 113.3(3)
C17 N1 C14 122.0(3)
C2 C1 C6 119.8(4)
C2 C1 H1 120.0
C6 C1 H1 120.2
C5 C6 C1 119.9(5)
C5 C6 H5 120.1
C1 C6 H5 120.0
C6 C5 C4 121.0(4)
C6 C5 H4 119.5
C4 C5 H4 119.5
C5 C4 C3 118.5(4)
C5 C4 C7 120.8(3)
C3 C4 C7 120.8(3)
C8 C7 C12 119.1(3)
C8 C7 C4 120.7(3)
C12 C7 C4 120.2(3)
C7 C8 C9 119.1(3)
C7 C8 H6 120.4
C9 C8 H6 120.5
C10 C9 C8 120.6(3)
C10 C9 C14 110.0(3)
C8 C9 C14 129.4(3)
N1 C14 C9 101.2(3)
N1 C14 C15 111.7(3)
C9 C14 C15 111.4(3)
N1 C14 C16 110.6(3)
C9 C14 C16 111.0(3)
C15 C14 C16 110.6(3)
N1 C17 C19 113.0(3)
N1 C17 C18 111.0(3)
C19 C17 C18 111.8(3)
N1 C17 H15 107.1
C19 C17 H15 106.7
C18 C17 H15 106.8
C17 C18 H21 109.5
C17 C18 H19 109.5
H21 C18 H19 109.5
C17 C18 H20 109.4
H21 C18 H20 109.5
H19 C18 H20 109.5
C17 C19 H18 109.3
C17 C19 H17 109.5
H18 C19 H17 109.5
C17 C19 H16 109.7
H18 C19 H16 109.5
H17 C19 H16 109.5
C14 C15 H14 109.6
C14 C15 H12 109.6
H14 C15 H12 109.5
C14 C15 H13 109.2
H14 C15 H13 109.5
H12 C15 H13 109.5
C14 C16 H11 109.4
C14 C16 H10 109.5
H11 C16 H10 109.5
C14 C16 H9 109.6
H11 C16 H9 109.5
H10 C16 H9 109.5
C9 C10 C11 121.2(3)
C9 C10 C13 108.9(3)
C11 C10 C13 129.9(3)
O1 C13 N1 126.2(3)
O1 C13 C10 127.4(3)
N1 C13 C10 106.4(3)
C12 C11 C10 118.4(3)
C12 C11 H7 120.8
C10 C11 H7 120.8
C11 C12 C7 121.6(4)
C11 C12 H8 119.3
C7 C12 H8 119.1
C3 C2 C1 120.0(4)
C3 C2 H2 120.0
C1 C2 H2 120.0
C2 C3 C4 120.8(4)
C2 C3 H3 119.6
C4 C3 H3 119.6

loop_
_geom_bond_atom_site_label_1
_geom_bond_atom_site_label_2
_geom_bond_distance
N1 C13 1.353(5)
N1 C17 1.469(5)
N1 C14 1.481(4)
O1 C13 1.231(4)
C1 C2 1.375(7)
C1 C6 1.382(8)
C1 H1 0.9300
C6 C5 1.370(6)
C6 H5 0.9300
C5 C4 1.385(5)
C5 H4 0.9300
C4 C3 1.383(5)
C4 C7 1.480(5)
C7 C8 1.395(5)
C7 C12 1.402(5)
C8 C9 1.385(5)
C8 H6 0.9300
C9 C10 1.376(5)
C9 C14 1.500(5)
C14 C15 1.530(5)
C14 C16 1.535(4)
C17 C19 1.503(5)
C17 C18 1.519(5)
C17 H15 0.9800
C18 H21 0.9601
C18 H19 0.9601
C18 H20 0.9601
C19 H18 0.9600
C19 H17 0.9600
C19 H16 0.9600
C15 H14 0.9600
C15 H12 0.9600
C15 H13 0.9600
C16 H11 0.9600
C16 H10 0.9600
C16 H9 0.9600
C10 C11 1.386(5)
C10 C13 1.475(5)
C11 C12 1.371(5)
C11 H7 0.9300
C12 H8 0.9300
C2 C3 1.376(6)
C2 H2 0.9300
C3 H3 0.9300

loop_
_geom_torsion_atom_site_label_1
_geom_torsion_atom_site_label_2
_geom_torsion_atom_site_label_3
_geom_torsion_atom_site_label_4
_geom_torsion
C2 C1 C6 C5 0.4(7)
C1 C6 C5 C4 -2.0(6)
C6 C5 C4 C3 2.2(5)
C6 C5 C4 C7 -176.1(4)
C5 C4 C7 C8 131.2(3)
C3 C4 C7 C8 -47.2(4)
C5 C4 C7 C12 -47.3(4)
C3 C4 C7 C12 134.4(3)
C12 C7 C8 C9 0.2(4)
C4 C7 C8 C9 -178.3(3)
C7 C8 C9 C10 -0.7(4)
C7 C8 C9 C14 178.9(3)
C13 N1 C14 C9 2.7(3)
C17 N1 C14 C9 -176.2(2)
C13 N1 C14 C15 121.3(3)
C17 N1 C14 C15 -57.6(4)
C13 N1 C14 C16 -115.0(3)
C17 N1 C14 C16 66.1(4)
C10 C9 C14 N1 -3.2(3)
C8 C9 C14 N1 177.1(3)
C10 C9 C14 C15 -122.1(3)
C8 C9 C14 C15 58.3(4)
C10 C9 C14 C16 114.2(3)
C8 C9 C14 C16 -65.4(4)
C13 N1 C17 C19 66.2(4)
C14 N1 C17 C19 -115.0(4)
C13 N1 C17 C18 -60.3(4)
C14 N1 C17 C18 118.5(3)
C8 C9 C10 C11 0.7(4)
C14 C9 C10 C11 -179.0(3)
C8 C9 C10 C13 -177.6(3)
C14 C9 C10 C13 2.7(3)
C17 N1 C13 O1 -1.7(5)
C14 N1 C13 O1 179.4(3)
C17 N1 C13 C10 177.6(3)
C14 N1 C13 C10 -1.3(3)
C9 C10 C13 O1 178.4(3)
C11 C10 C13 O1 0.2(5)
C9 C10 C13 N1 -0.9(3)
C11 C10 C13 N1 -179.1(3)
C9 C10 C11 C12 -0.2(5)
C13 C10 C11 C12 177.8(3)
C10 C11 C12 C7 -0.4(5)
C8 C7 C12 C11 0.4(5)
C4 C7 C12 C11 178.9(3)
C6 C1 C2 C3 0.9(6)
C1 C2 C3 C4 -0.7(6)
C5 C4 C3 C2 -0.9(5)
C7 C4 C3 C2 177.5(3)
